data_4135237
loop_
_publ_author_name
'B\"orjesson, Marino'
'Janssen-M\"uller, Daniel'
'Sahoo, Basudev'
'Duan, Yaya'
'Wang, Xueqiang'
'Martin, Ruben'

_publ_section_title
;
 Remote sp<sup>2</sup> C-H Carboxylation via Catalytic 1,4-Ni Migration
 with CO<sub>2</sub>.
;
_journal_issue 38
_journal_name_full 'Journal of the American Chemical Society'
_journal_page_first 16234
_journal_page_last 16239
_journal_paper_doi 10.1021/jacs.0c08810
_journal_volume 142
_journal_year 2020
_chemical_formula_sum 'C18 H16 O2'
_chemical_formula_weight 264.31
_space_group_IT_number 14
_space_group_name_Hall '-P 2ybc'
_space_group_name_H-M_alt 'P 1 21/c 1'
_symmetry_cell_setting monoclinic
_symmetry_space_group_name_H-M 'P 1 21/c 1'
_atom_sites_solution_hydrogens geom
_audit_creation_method SHELXL-2018/3
_cell_angle_alpha 90
_cell_angle_beta 100.588(5)
_cell_angle_gamma 90
_cell_formula_units_Z 8
_cell_length_a 16.8492(9)
_cell_length_b 8.7623(4)
_cell_length_c 19.0314(10)
_cell_measurement_reflns_used 12928
_cell_measurement_temperature 100(2)
_cell_measurement_theta_max 31.9880
_cell_measurement_theta_min 2.5000
_cell_volume 2761.9(2)
_computing_cell_refinement 'CrysAlisPro 1.171.38.37f (Rigaku OD, 2015)'
_computing_data_collection 'CrysAlisPro 1.171.38.37f (Rigaku OD, 2015)'
_computing_data_reduction 'CrysAlisPro 1.171.38.37f (Rigaku OD, 2015)'
_computing_molecular_graphics 'SHELXL-2018 (Sheldrick, 2018)'
_computing_publication_material 'SHELXL-2018 (Sheldrick, 2018)'
_computing_structure_refinement 'SHELXL-2018 (Sheldrick, 2018)'
_computing_structure_solution Sir2014
_diffrn_ambient_temperature 100(2)
_diffrn_detector_area_resol_mean 5.8140
_diffrn_detector_type 'PILATUS 200K'
_diffrn_measured_fraction_theta_full 0.997
_diffrn_measured_fraction_theta_max 0.913
_diffrn_measurement_device_type '1/4chi goniometer'
_diffrn_measurement_method
;
 Fullsphere data collection, phi and omega scans
;
_diffrn_measurement_specimen_support 'magnetic support with MicroMount'
_diffrn_radiation_monochromator 'Confocal Max Flux optic'
_diffrn_radiation_type MoK\a
_diffrn_radiation_wavelength 0.7107
_diffrn_reflns_av_R_equivalents 0.0324
_diffrn_reflns_av_unetI/netI 0.0365
_diffrn_reflns_Laue_measured_fraction_full 0.997
_diffrn_reflns_Laue_measured_fraction_max 0.913
_diffrn_reflns_limit_h_max 23
_diffrn_reflns_limit_h_min -24
_diffrn_reflns_limit_k_max 12
_diffrn_reflns_limit_k_min -13
_diffrn_reflns_limit_l_max 27
_diffrn_reflns_limit_l_min -24
_diffrn_reflns_number 29947
_diffrn_reflns_point_group_measured_fraction_full 0.997
_diffrn_reflns_point_group_measured_fraction_max 0.913
_diffrn_reflns_theta_full 25.242
_diffrn_reflns_theta_max 32.178
_diffrn_reflns_theta_min 2.177
_diffrn_source 'Microfocus rotating anode X-ray tube'
_diffrn_source_current 24
_diffrn_source_power 50
_diffrn_source_size '0.2 mm x 0.2 mm fine focus'
_diffrn_source_type 'Rigaku MicroMax-007HF'
_exptl_absorpt_coefficient_mu 0.082
_exptl_absorpt_correction_T_max 0.992
_exptl_absorpt_correction_T_min 0.763
_exptl_absorpt_correction_type multi-scan
_exptl_absorpt_process_details
; 
 CrysAlisPro 1.171.38.37f (Rigaku OD, 2015)
;
_exptl_crystal_colour colourless
_exptl_crystal_density_diffrn 1.271
_exptl_crystal_description plate
_exptl_crystal_F_000 1120
_exptl_crystal_size_max 0.2
_exptl_crystal_size_mid 0.2
_exptl_crystal_size_min 0.02
_refine_diff_density_max 0.426
_refine_diff_density_min -0.265
_refine_diff_density_rms 0.053
_refine_ls_extinction_method none
_refine_ls_goodness_of_fit_ref 1.041
_refine_ls_hydrogen_treatment constr
_refine_ls_matrix_type full
_refine_ls_number_parameters 363
_refine_ls_number_reflns 8891
_refine_ls_number_restraints 0
_refine_ls_restrained_S_all 1.041
_refine_ls_R_factor_all 0.0590
_refine_ls_R_factor_gt 0.0442
_refine_ls_shift/su_max 0.000
_refine_ls_shift/su_mean 0.000
_refine_ls_structure_factor_coef Fsqd
_refine_ls_weighting_details 'w=1/[\s^2^(Fo^2^)+(0.0683P)^2^+0.5818P] where P=(Fo^2^+2Fc^2^)/3'
_refine_ls_weighting_scheme calc
_refine_ls_wR_factor_gt 0.1171
_refine_ls_wR_factor_ref 0.1257
_reflns_Friedel_coverage 0.000
_reflns_number_gt 7074
_reflns_number_total 8891
_reflns_threshold_expression 'I > 2\s(I)'
_cod_data_source_file ja0c08810_si_001.cif
_cod_data_source_block mb7isomer
_cod_depositor_comments
;
The following automatic conversions were performed:

data item '_exptl_absorpt_correction_type' value 'Multi-scan' was
changed to 'multi-scan' in accordance with the
/home/data/users/saulius/crontab/automatic-downloads/rss-feeds/ACS/lib/dictionaries/cif_core.dic
dictionary named 'cif_core.dic' version 2.4.2 last updated on
2011-04-26.

data item '_symmetry_cell_setting' value 'Monoclinic' was changed to
'monoclinic' in accordance with the
/home/data/users/saulius/crontab/automatic-downloads/rss-feeds/ACS/lib/dictionaries/cif_core.dic
dictionary named 'cif_core.dic' version 2.4.2 last updated on
2011-04-26.

Automatic conversion script
Id: cif_fix_values 7556 2019-12-06 15:28:31Z antanas 

 Adding full bibliography for 4135236--4135241.cif.
;
_cod_original_sg_symbol_H-M P2(1)/c
_cod_database_code 4135237
_shelx_shelxl_version_number 2018/3
_shelx_space_group_comment
;
The symmetry employed for this shelxl refinement is uniquely defined
by the following loop, which should always be used as a source of
symmetry information in preference to the above space-group names.
They are only intended as comments.
;
_shelx_estimated_absorpt_t_min 0.984
_shelx_estimated_absorpt_t_max 0.992

loop_
_space_group_symop_operation_xyz
'x, y, z'
'-x, y+1/2, -z+1/2'
'-x, -y, -z'
'x, -y-1/2, z-1/2'

loop_
_atom_site_label
_atom_site_type_symbol
_atom_site_fract_x
_atom_site_fract_y
_atom_site_fract_z
_atom_site_U_iso_or_equiv
_atom_site_adp_type
_atom_site_occupancy
_atom_site_site_symmetry_order
_atom_site_calc_flag
_atom_site_refinement_flags_posn
_atom_site_refinement_flags_adp
_atom_site_refinement_flags_occupancy
_atom_site_disorder_assembly
_atom_site_disorder_group
O1A O 0.14701(5) 0.08361(9) 0.20336(4) 0.02200(16) Uani 1 1 d . . . . .
O2A O 0.24172(5) 0.08338(9) 0.13376(4) 0.02045(16) Uani 1 1 d . . . . .
H2A H 0.264958 0.027988 0.165770 0.031 Uiso 1 1 calc R U . . .
C1A C 0.17171(6) 0.12619(10) 0.14861(5) 0.01452(17) Uani 1 1 d . . . . .
C2A C 0.12593(6) 0.24167(11) 0.09798(5) 0.01488(17) Uani 1 1 d . . . . .
C3A C 0.10710(6) 0.22198(10) 0.02600(5) 0.01436(17) Uani 1 1 d . . . . .
C4A C 0.12139(6) 0.07874(10) -0.01187(5) 0.01416(17) Uani 1 1 d . . . . .
C5A C 0.11104(6) -0.06645(11) 0.01733(5) 0.01727(19) Uani 1 1 d . . . . .
H5A H 0.093872 -0.073542 0.060948 0.021 Uiso 1 1 calc R U . . .
C6A C 0.12618(7) -0.19925(12) -0.01824(6) 0.0209(2) Uani 1 1 d . . . . .
H6A H 0.119223 -0.294215 0.001600 0.025 Uiso 1 1 calc R U . . .
C7A C 0.15203(7) -0.18910(12) -0.08428(6) 0.0222(2) Uani 1 1 d . . . . .
H7A H 0.164596 -0.277029 -0.107326 0.027 Uiso 1 1 calc R U . . .
C8A C 0.15866(6) -0.04655(12) -0.11487(5) 0.0196(2) Uani 1 1 d . . . . .
H8A H 0.174355 -0.040697 -0.159161 0.023 Uiso 1 1 calc R U . . .
C9A C 0.14229(6) 0.08870(11) -0.08063(5) 0.01525(18) Uani 1 1 d . . . . .
C10A C 0.14377(6) 0.23977(12) -0.11999(5) 0.01807(19) Uani 1 1 d . . . . .
H10A H 0.100432 0.239852 -0.161320 0.022 Uiso 1 1 calc R U . . .
H10B H 0.194350 0.247472 -0.137216 0.022 Uiso 1 1 calc R U . . .
C11A C 0.13472(6) 0.38047(11) -0.07421(5) 0.01786(19) Uani 1 1 d . . . . .
H11A H 0.116618 0.466543 -0.105071 0.021 Uiso 1 1 calc R U . . .
H11B H 0.186679 0.406318 -0.045485 0.021 Uiso 1 1 calc R U . . .
C12A C 0.07316(6) 0.34933(11) -0.02470(5) 0.01590(18) Uani 1 1 d . . . . .
H12A H 0.065241 0.440624 0.002007 0.019 Uiso 1 1 calc R U . . .
H12B H 0.021542 0.319222 -0.052783 0.019 Uiso 1 1 calc R U . . .
C13A C 0.10888(6) 0.38692(11) 0.13489(5) 0.01485(18) Uani 1 1 d . . . . .
C14A C 0.15471(6) 0.51832(11) 0.12811(5) 0.01756(19) Uani 1 1 d . . . . .
H14A H 0.195301 0.514600 0.100994 0.021 Uiso 1 1 calc R U . . .
C15A C 0.13990(6) 0.65490(11) 0.16179(5) 0.0193(2) Uani 1 1 d . . . . .
H15A H 0.170146 0.741536 0.156497 0.023 Uiso 1 1 calc R U . . .
C16A C 0.07952(7) 0.66082(12) 0.20340(5) 0.0205(2) Uani 1 1 d . . . . .
H16A H 0.069587 0.751332 0.225794 0.025 Uiso 1 1 calc R U . . .
C17A C 0.03412(7) 0.52997(12) 0.21121(5) 0.0209(2) Uani 1 1 d . . . . .
H17A H -0.005769 0.533562 0.239071 0.025 Uiso 1 1 calc R U . . .
C18A C 0.04865(6) 0.39385(12) 0.17719(5) 0.01846(19) Uani 1 1 d . . . . .
H18A H 0.018306 0.307407 0.182578 0.022 Uiso 1 1 calc R U . . .
O1B O 0.24029(4) 0.92979(9) 0.31055(4) 0.01929(15) Uani 1 1 d . . . . .
H1B H 0.214101 0.976359 0.276668 0.029 Uiso 1 1 calc R U . . .
O2B O 0.32694(5) 0.90775(9) 0.23415(4) 0.02303(17) Uani 1 1 d . . . . .
C1B C 0.30871(6) 0.88286(11) 0.29377(5) 0.01516(18) Uani 1 1 d . . . . .
C2B C 0.36193(6) 0.78550(11) 0.34871(5) 0.01572(18) Uani 1 1 d . . . . .
C3B C 0.38530(6) 0.82597(11) 0.41887(5) 0.01651(18) Uani 1 1 d . . . . .
C4B C 0.37244(6) 0.98038(11) 0.44813(5) 0.01679(18) Uani 1 1 d . . . . .
C5B C 0.37164(6) 1.11328(11) 0.40572(5) 0.01847(19) Uani 1 1 d . . . . .
H5B H 0.380963 1.104515 0.359220 0.022 Uiso 1 1 calc R U . . .
C6B C 0.35719(7) 1.25693(12) 0.43213(6) 0.0204(2) Uani 1 1 d . . . . .
H6B H 0.356245 1.342677 0.403193 0.025 Uiso 1 1 calc R U . . .
C7B C 0.34409(7) 1.27186(12) 0.50242(6) 0.0215(2) Uani 1 1 d . . . . .
H7B H 0.331775 1.366592 0.519668 0.026 Uiso 1 1 calc R U . . .
C8B C 0.34970(7) 1.14313(12) 0.54633(6) 0.0210(2) Uani 1 1 d . . . . .
H8B H 0.343319 1.154116 0.593577 0.025 Uiso 1 1 calc R U . . .
C9B C 0.36474(6) 0.99740(12) 0.52086(5) 0.01838(19) Uani 1 1 d . . . . .
C10B C 0.37505(7) 0.86272(12) 0.57262(6) 0.0234(2) Uani 1 1 d . . . . .
H10C H 0.332907 0.866592 0.601121 0.028 Uiso 1 1 calc R U . . .
H10D H 0.426570 0.872015 0.604856 0.028 Uiso 1 1 calc R U . . .
C11B C 0.37149(7) 0.70832(12) 0.53470(5) 0.0215(2) Uani 1 1 d . . . . .
H11C H 0.315945 0.684537 0.513777 0.026 Uiso 1 1 calc R U . . .
H11D H 0.391368 0.629204 0.569098 0.026 Uiso 1 1 calc R U . . .
C12B C 0.42313(6) 0.71169(12) 0.47549(5) 0.0197(2) Uani 1 1 d . . . . .
H12C H 0.478037 0.741835 0.495475 0.024 Uiso 1 1 calc R U . . .
H12D H 0.424505 0.611142 0.454419 0.024 Uiso 1 1 calc R U . . .
C13B C 0.38349(6) 0.63679(11) 0.31818(5) 0.01581(18) Uani 1 1 d . . . . .
C14B C 0.46326(6) 0.58122(12) 0.32950(6) 0.0196(2) Uani 1 1 d . . . . .
H14B H 0.504536 0.637844 0.356663 0.024 Uiso 1 1 calc R U . . .
C15B C 0.48099(7) 0.44113(13) 0.30014(6) 0.0244(2) Uani 1 1 d . . . . .
H15B H 0.533935 0.405873 0.307542 0.029 Uiso 1 1 calc R U . . .
C16B C 0.41933(8) 0.35453(13) 0.25984(6) 0.0262(2) Uani 1 1 d . . . . .
H16B H 0.431042 0.260937 0.241084 0.031 Uiso 1 1 calc R U . . .
C17B C 0.33989(7) 0.40893(13) 0.24776(6) 0.0233(2) Uani 1 1 d . . . . .
H17B H 0.298648 0.351449 0.221055 0.028 Uiso 1 1 calc R U . . .
C18B C 0.32271(6) 0.54977(12) 0.27591(5) 0.01830(19) Uani 1 1 d . . . . .
H18B H 0.270060 0.586642 0.266503 0.022 Uiso 1 1 calc R U . . .

loop_
_atom_site_aniso_label
_atom_site_aniso_U_11
_atom_site_aniso_U_22
_atom_site_aniso_U_33
_atom_site_aniso_U_23
_atom_site_aniso_U_13
_atom_site_aniso_U_12
O1A 0.0250(4) 0.0236(4) 0.0181(3) 0.0069(3) 0.0059(3) 0.0053(3)
O2A 0.0202(4) 0.0219(4) 0.0191(3) 0.0056(3) 0.0032(3) 0.0070(3)
C1A 0.0182(4) 0.0115(4) 0.0133(4) -0.0011(3) 0.0014(3) 0.0011(3)
C2A 0.0174(4) 0.0122(4) 0.0148(4) 0.0004(3) 0.0025(3) 0.0023(3)
C3A 0.0155(4) 0.0124(4) 0.0149(4) 0.0004(3) 0.0020(3) 0.0009(3)
C4A 0.0148(4) 0.0133(4) 0.0137(4) -0.0006(3) 0.0007(3) 0.0008(3)
C5A 0.0216(5) 0.0143(4) 0.0158(4) -0.0001(3) 0.0031(3) -0.0005(4)
C6A 0.0266(5) 0.0132(4) 0.0227(5) -0.0010(4) 0.0037(4) -0.0011(4)
C7A 0.0268(5) 0.0167(4) 0.0234(5) -0.0063(4) 0.0049(4) 0.0011(4)
C8A 0.0224(5) 0.0209(5) 0.0159(4) -0.0033(4) 0.0049(4) 0.0004(4)
C9A 0.0147(4) 0.0155(4) 0.0146(4) -0.0006(3) 0.0005(3) 0.0001(3)
C10A 0.0205(5) 0.0187(4) 0.0151(4) 0.0021(3) 0.0034(3) 0.0006(4)
C11A 0.0204(5) 0.0152(4) 0.0171(4) 0.0032(3) 0.0009(4) -0.0005(4)
C12A 0.0185(4) 0.0132(4) 0.0147(4) 0.0009(3) -0.0002(3) 0.0027(3)
C13A 0.0180(4) 0.0137(4) 0.0117(4) 0.0001(3) -0.0003(3) 0.0033(3)
C14A 0.0185(5) 0.0164(4) 0.0171(4) -0.0003(3) 0.0014(3) 0.0016(4)
C15A 0.0223(5) 0.0143(4) 0.0191(4) -0.0009(3) -0.0020(4) 0.0004(4)
C16A 0.0260(5) 0.0172(4) 0.0162(4) -0.0034(4) -0.0014(4) 0.0062(4)
C17A 0.0245(5) 0.0222(5) 0.0163(4) -0.0009(4) 0.0048(4) 0.0057(4)
C18A 0.0222(5) 0.0167(4) 0.0164(4) 0.0009(3) 0.0035(4) 0.0018(4)
O1B 0.0180(3) 0.0208(4) 0.0191(3) 0.0053(3) 0.0035(3) 0.0051(3)
O2B 0.0255(4) 0.0279(4) 0.0165(3) 0.0072(3) 0.0063(3) 0.0083(3)
C1B 0.0169(4) 0.0139(4) 0.0141(4) 0.0012(3) 0.0016(3) 0.0009(3)
C2B 0.0163(4) 0.0156(4) 0.0147(4) 0.0026(3) 0.0016(3) 0.0019(3)
C3B 0.0178(4) 0.0159(4) 0.0152(4) 0.0019(3) 0.0013(3) 0.0013(3)
C4B 0.0168(4) 0.0164(4) 0.0158(4) 0.0004(3) -0.0007(3) 0.0009(3)
C5B 0.0204(5) 0.0176(4) 0.0162(4) 0.0000(3) 0.0004(4) -0.0016(4)
C6B 0.0222(5) 0.0164(4) 0.0211(5) 0.0001(4) -0.0001(4) -0.0020(4)
C7B 0.0222(5) 0.0178(5) 0.0235(5) -0.0044(4) 0.0014(4) -0.0014(4)
C8B 0.0230(5) 0.0225(5) 0.0171(4) -0.0030(4) 0.0022(4) -0.0009(4)
C9B 0.0192(5) 0.0190(5) 0.0158(4) 0.0003(3) 0.0003(3) 0.0005(4)
C10B 0.0321(6) 0.0227(5) 0.0149(4) 0.0021(4) 0.0031(4) 0.0044(4)
C11B 0.0273(5) 0.0197(5) 0.0161(4) 0.0041(4) 0.0001(4) 0.0018(4)
C12B 0.0235(5) 0.0184(5) 0.0149(4) 0.0019(3) -0.0021(4) 0.0049(4)
C13B 0.0178(4) 0.0168(4) 0.0128(4) 0.0027(3) 0.0028(3) 0.0025(3)
C14B 0.0172(5) 0.0233(5) 0.0183(4) 0.0039(4) 0.0030(4) 0.0023(4)
C15B 0.0248(5) 0.0288(5) 0.0211(5) 0.0054(4) 0.0084(4) 0.0117(4)
C16B 0.0387(6) 0.0230(5) 0.0185(5) -0.0004(4) 0.0095(4) 0.0102(5)
C17B 0.0311(6) 0.0215(5) 0.0167(5) -0.0035(4) 0.0029(4) 0.0006(4)
C18B 0.0191(5) 0.0207(5) 0.0149(4) 0.0000(4) 0.0024(3) 0.0027(4)

loop_
_atom_type_symbol
_atom_type_description
_atom_type_scat_dispersion_real
_atom_type_scat_dispersion_imag
_atom_type_scat_source
C C 0.0033 0.0016 'International Tables Vol C Tables 4.2.6.8 and 6.1.1.4'
H H 0.0000 0.0000 'International Tables Vol C Tables 4.2.6.8 and 6.1.1.4'
O O 0.0106 0.0060 'International Tables Vol C Tables 4.2.6.8 and 6.1.1.4'

loop_
_geom_angle_atom_site_label_1
_geom_angle_atom_site_label_2
_geom_angle_atom_site_label_3
_geom_angle
_geom_angle_site_symmetry_1
_geom_angle_site_symmetry_3
_geom_angle_publ_flag
O1A C1A O2A 122.91(9) . . ?
O1A C1A C2A 121.62(9) . . ?
O2A C1A C2A 115.28(8) . . ?
C3A C2A C13A 123.23(8) . . ?
C3A C2A C1A 123.78(8) . . ?
C13A C2A C1A 112.83(8) . . ?
C2A C3A C4A 124.50(8) . . ?
C2A C3A C12A 122.59(8) . . ?
C4A C3A C12A 112.82(8) . . ?
C5A C4A C9A 119.21(8) . . ?
C5A C4A C3A 121.76(8) . . ?
C9A C4A C3A 118.97(8) . . ?
C6A C5A C4A 120.97(9) . . ?
C5A C6A C7A 119.72(9) . . ?
C8A C7A C6A 119.51(9) . . ?
C7A C8A C9A 121.73(9) . . ?
C8A C9A C4A 118.64(9) . . ?
C8A C9A C10A 118.87(8) . . ?
C4A C9A C10A 122.42(8) . . ?
C9A C10A C11A 114.01(8) . . ?
C10A C11A C12A 110.60(8) . . ?
C3A C12A C11A 107.48(8) . . ?
C14A C13A C18A 118.88(9) . . ?
C14A C13A C2A 119.63(9) . . ?
C18A C13A C2A 121.48(9) . . ?
C15A C14A C13A 120.71(9) . . ?
C16A C15A C14A 119.94(9) . . ?
C15A C16A C17A 119.81(9) . . ?
C18A C17A C16A 120.18(9) . . ?
C17A C18A C13A 120.46(9) . . ?
O2B C1B O1B 122.57(9) . . ?
O2B C1B C2B 120.94(9) . . ?
O1B C1B C2B 116.32(8) . . ?
C3B C2B C13B 123.87(9) . . ?
C3B C2B C1B 123.87(9) . . ?
C13B C2B C1B 112.22(8) . . ?
C2B C3B C4B 124.28(9) . . ?
C2B C3B C12B 121.90(9) . . ?
C4B C3B C12B 113.73(8) . . ?
C5B C4B C9B 118.41(9) . . ?
C5B C4B C3B 121.28(9) . . ?
C9B C4B C3B 120.23(9) . . ?
C6B C5B C4B 121.43(9) . . ?
C5B C6B C7B 119.82(10) . . ?
C8B C7B C6B 119.38(10) . . ?
C7B C8B C9B 121.61(9) . . ?
C8B C9B C4B 119.06(9) . . ?
C8B C9B C10B 119.09(9) . . ?
C4B C9B C10B 121.82(9) . . ?
C9B C10B C11B 112.91(8) . . ?
C10B C11B C12B 110.42(9) . . ?
C3B C12B C11B 108.06(8) . . ?
C18B C13B C14B 118.34(9) . . ?
C18B C13B C2B 119.39(9) . . ?
C14B C13B C2B 122.27(9) . . ?
C15B C14B C13B 120.56(10) . . ?
C16B C15B C14B 120.17(10) . . ?
C15B C16B C17B 119.85(10) . . ?
C18B C17B C16B 119.82(10) . . ?
C17B C18B C13B 121.23(10) . . ?

loop_
_geom_bond_atom_site_label_1
_geom_bond_atom_site_label_2
_geom_bond_distance
_geom_bond_site_symmetry_2
_geom_bond_publ_flag
O1A C1A 1.2480(12) . ?
O2A C1A 1.3171(12) . ?
C1A C2A 1.5080(13) . ?
C2A C3A 1.3592(13) . ?
C2A C13A 1.5065(13) . ?
C3A C4A 1.4888(13) . ?
C3A C12A 1.5167(13) . ?
C4A C5A 1.4119(13) . ?
C4A C9A 1.4190(13) . ?
C5A C6A 1.3931(14) . ?
C6A C7A 1.4067(15) . ?
C7A C8A 1.3912(15) . ?
C8A C9A 1.4040(13) . ?
C9A C10A 1.5234(13) . ?
C10A C11A 1.5333(14) . ?
C11A C12A 1.5484(14) . ?
C13A C14A 1.4054(14) . ?
C13A C18A 1.4079(14) . ?
C14A C15A 1.4014(14) . ?
C15A C16A 1.4004(15) . ?
C16A C17A 1.4013(16) . ?
C17A C18A 1.4000(14) . ?
O1B C1B 1.3172(12) . ?
O2B C1B 1.2481(11) . ?
C1B C2B 1.5101(13) . ?
C2B C3B 1.3676(13) . ?
C2B C13B 1.4983(13) . ?
C3B C4B 1.4940(14) . ?
C3B C12B 1.5224(13) . ?
C4B C5B 1.4155(14) . ?
C4B C9B 1.4215(14) . ?
C5B C6B 1.3933(14) . ?
C6B C7B 1.4013(15) . ?
C7B C8B 1.3966(15) . ?
C8B C9B 1.4053(14) . ?
C9B C10B 1.5266(14) . ?
C10B C11B 1.5294(15) . ?
C11B C12B 1.5453(15) . ?
C13B C18B 1.4053(14) . ?
C13B C14B 1.4084(14) . ?
C14B C15B 1.4034(15) . ?
C15B C16B 1.3966(18) . ?
C16B C17B 1.3996(17) . ?
C17B C18B 1.3967(14) . ?

loop_
_geom_torsion_atom_site_label_1
_geom_torsion_atom_site_label_2
_geom_torsion_atom_site_label_3
_geom_torsion_atom_site_label_4
_geom_torsion
_geom_torsion_site_symmetry_1
_geom_torsion_site_symmetry_2
_geom_torsion_site_symmetry_3
_geom_torsion_site_symmetry_4
_geom_torsion_publ_flag
O1A C1A C2A C3A -130.56(11) . . . . ?
O2A C1A C2A C3A 54.40(13) . . . . ?
O1A C1A C2A C13A 53.99(12) . . . . ?
O2A C1A C2A C13A -121.06(9) . . . . ?
C13A C2A C3A C4A -178.49(9) . . . . ?
C1A C2A C3A C4A 6.51(16) . . . . ?
C13A C2A C3A C12A 5.09(15) . . . . ?
C1A C2A C3A C12A -169.90(9) . . . . ?
C2A C3A C4A C5A 37.26(15) . . . . ?
C12A C3A C4A C5A -146.01(9) . . . . ?
C2A C3A C4A C9A -145.73(10) . . . . ?
C12A C3A C4A C9A 31.00(12) . . . . ?
C9A C4A C5A C6A 4.23(15) . . . . ?
C3A C4A C5A C6A -178.76(9) . . . . ?
C4A C5A C6A C7A -0.11(16) . . . . ?
C5A C6A C7A C8A -2.90(16) . . . . ?
C6A C7A C8A C9A 1.75(16) . . . . ?
C7A C8A C9A C4A 2.37(15) . . . . ?
C7A C8A C9A C10A -174.82(10) . . . . ?
C5A C4A C9A C8A -5.29(14) . . . . ?
C3A C4A C9A C8A 177.62(9) . . . . ?
C5A C4A C9A C10A 171.79(9) . . . . ?
C3A C4A C9A C10A -5.30(14) . . . . ?
C8A C9A C10A C11A -173.30(9) . . . . ?
C4A C9A C10A C11A 9.63(13) . . . . ?
C9A C10A C11A C12A -38.53(11) . . . . ?
C2A C3A C12A C11A 117.48(10) . . . . ?
C4A C3A C12A C11A -59.32(10) . . . . ?
C10A C11A C12A C3A 63.31(10) . . . . ?
C3A C2A C13A C14A -71.66(13) . . . . ?
C1A C2A C13A C14A 103.83(10) . . . . ?
C3A C2A C13A C18A 109.35(12) . . . . ?
C1A C2A C13A C18A -75.16(12) . . . . ?
C18A C13A C14A C15A -1.13(14) . . . . ?
C2A C13A C14A C15A 179.86(9) . . . . ?
C13A C14A C15A C16A 0.76(15) . . . . ?
C14A C15A C16A C17A 0.01(15) . . . . ?
C15A C16A C17A C18A -0.39(15) . . . . ?
C16A C17A C18A C13A 0.01(15) . . . . ?
C14A C13A C18A C17A 0.74(15) . . . . ?
C2A C13A C18A C17A 179.74(9) . . . . ?
O2B C1B C2B C3B 132.49(11) . . . . ?
O1B C1B C2B C3B -52.14(14) . . . . ?
O2B C1B C2B C13B -49.77(12) . . . . ?
O1B C1B C2B C13B 125.61(9) . . . . ?
C13B C2B C3B C4B 172.58(9) . . . . ?
C1B C2B C3B C4B -9.93(16) . . . . ?
C13B C2B C3B C12B -11.05(15) . . . . ?
C1B C2B C3B C12B 166.43(9) . . . . ?
C2B C3B C4B C5B -30.77(15) . . . . ?
C12B C3B C4B C5B 152.60(9) . . . . ?
C2B C3B C4B C9B 152.42(10) . . . . ?
C12B C3B C4B C9B -24.20(13) . . . . ?
C9B C4B C5B C6B -5.14(15) . . . . ?
C3B C4B C5B C6B 178.00(9) . . . . ?
C4B C5B C6B C7B 0.82(16) . . . . ?
C5B C6B C7B C8B 3.18(16) . . . . ?
C6B C7B C8B C9B -2.80(16) . . . . ?
C7B C8B C9B C4B -1.57(16) . . . . ?
C7B C8B C9B C10B 176.49(10) . . . . ?
C5B C4B C9B C8B 5.43(15) . . . . ?
C3B C4B C9B C8B -177.67(9) . . . . ?
C5B C4B C9B C10B -172.57(10) . . . . ?
C3B C4B C9B C10B 4.33(15) . . . . ?
C8B C9B C10B C11B 166.72(10) . . . . ?
C4B C9B C10B C11B -15.28(15) . . . . ?
C9B C10B C11B C12B 45.17(12) . . . . ?
C2B C3B C12B C11B -123.32(10) . . . . ?
C4B C3B C12B C11B 53.39(11) . . . . ?
C10B C11B C12B C3B -64.69(11) . . . . ?
C3B C2B C13B C18B 131.03(11) . . . . ?
C1B C2B C13B C18B -46.71(12) . . . . ?
C3B C2B C13B C14B -49.84(14) . . . . ?
C1B C2B C13B C14B 132.41(9) . . . . ?
C18B C13B C14B C15B -1.04(14) . . . . ?
C2B C13B C14B C15B 179.82(9) . . . . ?
C13B C14B C15B C16B -0.61(15) . . . . ?
C14B C15B C16B C17B 1.06(16) . . . . ?
C15B C16B C17B C18B 0.17(16) . . . . ?
C16B C17B C18B C13B -1.88(15) . . . . ?
C14B C13B C18B C17B 2.30(14) . . . . ?
C2B C13B C18B C17B -178.55(9) . . . . ?
